data_7007072
loop_
_publ_author_name
'Parveen, Sahrah'
'Kilian, Petr'
'Slawin, Alexandra M. Z.'
'Woollins, J. Derek'

_publ_section_title
;
 Synthesis and characterisation of four- and six-membered P-Se
 heterocycles.
;
_journal_issue 21
_journal_name_full 'Dalton transactions (Cambridge, England : 2003)'
_journal_page_first 2586
_journal_page_last 2590
_journal_paper_doi 10.1039/b517093a
_journal_year 2006
_chemical_formula_moiety 'C12 H10 P2 Se6'
_chemical_formula_sum 'C12 H10 P2 Se6'
_chemical_formula_weight 689.90
_chemical_name_systematic
;
?
;
_space_group_IT_number 19
_symmetry_cell_setting orthorhombic
_symmetry_space_group_name_Hall 'P 2ac 2ab'
_symmetry_space_group_name_H-M 'P 21 21 21'
_atom_sites_solution_hydrogens geom
_atom_sites_solution_primary direct
_atom_sites_solution_secondary difmap
_audit_creation_method SHELXL-97
_cell_angle_alpha 90.00
_cell_angle_beta 90.00
_cell_angle_gamma 90.00
_cell_formula_units_Z 4
_cell_length_a 6.6219(10)
_cell_length_b 9.9779(15)
_cell_length_c 28.146(4)
_cell_measurement_reflns_used 121
_cell_measurement_temperature 293(2)
_cell_measurement_theta_max 28
_cell_measurement_theta_min 12
_cell_volume 1859.7(5)
_computing_cell_refinement 'Bruker SMART'
_computing_data_collection 'Bruker SMART'
_computing_data_reduction 'Bruker SHELXTL'
_computing_molecular_graphics 'Bruker SHELXTL'
_computing_publication_material 'Bruker SHELXTL'
_computing_structure_refinement 'SHELXL-97 (Sheldrick, 1997)'
_computing_structure_solution 'SHELXS-97 (Sheldrick, 1990)'
_diffrn_ambient_temperature 293(2)
_diffrn_detector_area_resol_mean 0.9
_diffrn_measured_fraction_theta_full 0.991
_diffrn_measured_fraction_theta_max 0.991
_diffrn_measurement_device_type 'CCD area detector'
_diffrn_measurement_method 'phi and omega scans'
_diffrn_radiation_monochromator graphite
_diffrn_radiation_source 'fine-focus sealed tube'
_diffrn_radiation_type MoK\a
_diffrn_radiation_wavelength 0.71073
_diffrn_reflns_av_R_equivalents 0.1927
_diffrn_reflns_av_sigmaI/netI 0.1381
_diffrn_reflns_limit_h_max 7
_diffrn_reflns_limit_h_min -7
_diffrn_reflns_limit_k_max 11
_diffrn_reflns_limit_k_min -11
_diffrn_reflns_limit_l_max 31
_diffrn_reflns_limit_l_min -26
_diffrn_reflns_number 7962
_diffrn_reflns_theta_full 23.26
_diffrn_reflns_theta_max 23.26
_diffrn_reflns_theta_min 2.17
_exptl_absorpt_coefficient_mu 11.964
_exptl_absorpt_correction_T_max 1.00000
_exptl_absorpt_correction_T_min 0.242662
_exptl_absorpt_correction_type multi-scan
_exptl_crystal_colour orange
_exptl_crystal_density_diffrn 2.464
_exptl_crystal_density_method 'not measured'
_exptl_crystal_description needle
_exptl_crystal_F_000 1264
_exptl_crystal_size_max .18
_exptl_crystal_size_mid .03
_exptl_crystal_size_min .03
_refine_diff_density_max 0.928
_refine_diff_density_min -0.874
_refine_diff_density_rms 0.179
_refine_ls_abs_structure_details 'Flack H D (1983), Acta Cryst. A39, 876-881'
_refine_ls_abs_structure_Flack 0.01(3)
_refine_ls_extinction_method none
_refine_ls_goodness_of_fit_ref 0.920
_refine_ls_hydrogen_treatment constr
_refine_ls_matrix_type full
_refine_ls_number_parameters 181
_refine_ls_number_reflns 2641
_refine_ls_number_restraints 0
_refine_ls_restrained_S_all 0.920
_refine_ls_R_factor_all 0.0913
_refine_ls_R_factor_gt 0.0581
_refine_ls_shift/su_max 0.005
_refine_ls_shift/su_mean 0.001
_refine_ls_structure_factor_coef Fsqd
_refine_ls_weighting_details 'calc w=1/[\s^2^(Fo^2^)+(0.0293P)^2^+0.0000P] where P=(Fo^2^+2Fc^2^)/3'
_refine_ls_weighting_scheme calc
_refine_ls_wR_factor_gt 0.0870
_refine_ls_wR_factor_ref 0.0996
_reflns_number_gt 1798
_reflns_number_total 2641
_reflns_threshold_expression >2sigma(I)
_cod_data_source_file b517093a.txt
_cod_data_source_block 8
_cod_depositor_comments
;
The following automatic conversions were performed:
'_symmetry_cell_setting' value 'Orthorhombic' changed to 'orthorhombic'
according to '/home/saulius/struct/CIF-dictionaries/cif_core.dic'
dictionary named 'cif_core.dic' version 2.4.1 from 2010-06-29.

Automatic conversion script
Id: cif_fix_enum 1527 2010-12-29 10:47:43Z saulius 
;
_cod_original_sg_symbol_H-M P2(1)2(1)2(1)
_cod_database_code 7007072

loop_
_symmetry_equiv_pos_as_xyz
'x, y, z'
'-x+1/2, -y, z+1/2'
'-x, y+1/2, -z+1/2'
'x+1/2, -y+1/2, -z'

loop_
_atom_site_label
_atom_site_type_symbol
_atom_site_fract_x
_atom_site_fract_y
_atom_site_fract_z
_atom_site_U_iso_or_equiv
_atom_site_adp_type
_atom_site_occupancy
_atom_site_symmetry_multiplicity
_atom_site_calc_flag
_atom_site_refinement_flags
_atom_site_disorder_assembly
_atom_site_disorder_group
Se1 Se 0.5637(2) 0.79513(15) 0.04347(5) 0.0489(4) Uani 1 1 d . . .
P1 P 0.4028(6) 0.6183(4) 0.05765(11) 0.0371(9) Uani 1 1 d . . .
Se2 Se 0.5878(2) 0.51450(16) 0.11389(4) 0.0461(4) Uani 1 1 d . . .
Se3 Se 0.3633(2) 0.34738(16) 0.13550(5) 0.0499(4) Uani 1 1 d . . .
P11 P 0.1687(6) 0.4519(4) 0.18928(12) 0.0465(11) Uani 1 1 d . . .
Se11 Se -0.0919(2) 0.3330(2) 0.19429(5) 0.0645(5) Uani 1 1 d . . .
Se12 Se 0.1470(3) 0.66941(17) 0.16465(5) 0.0563(5) Uani 1 1 d . . .
Se13 Se 0.0768(2) 0.64216(18) 0.08442(5) 0.0507(4) Uani 1 1 d . . .
C1 C 0.3824(19) 0.5040(13) 0.0089(4) 0.034(3) Uani 1 1 d . . .
C2 C 0.227(2) 0.4064(14) 0.0071(5) 0.046(4) Uani 1 1 d . . .
H2A H 0.1326 0.4008 0.0314 0.055 Uiso 1 1 calc R . .
C3 C 0.218(3) 0.3191(18) -0.0313(5) 0.070(5) Uani 1 1 d . . .
H3A H 0.1158 0.2557 -0.0330 0.084 Uiso 1 1 calc R . .
C4 C 0.361(3) 0.3260(19) -0.0668(5) 0.069(5) Uani 1 1 d . . .
H4A H 0.3540 0.2658 -0.0919 0.083 Uiso 1 1 calc R . .
C5 C 0.512(3) 0.4198(19) -0.0659(5) 0.068(5) Uani 1 1 d . . .
H5A H 0.6067 0.4239 -0.0902 0.082 Uiso 1 1 calc R . .
C6 C 0.520(2) 0.5079(16) -0.0281(5) 0.052(4) Uani 1 1 d . . .
H6A H 0.6221 0.5721 -0.0275 0.062 Uiso 1 1 calc R . .
C7 C 0.308(2) 0.4721(15) 0.2446(5) 0.052(4) Uani 1 1 d . . .
C8 C 0.231(3) 0.4135(17) 0.2849(5) 0.079(6) Uani 1 1 d . . .
H8A H 0.1113 0.3651 0.2838 0.095 Uiso 1 1 calc R . .
C9 C 0.336(4) 0.428(2) 0.3273(6) 0.097(7) Uani 1 1 d . . .
H9A H 0.2818 0.3938 0.3553 0.116 Uiso 1 1 calc R . .
C10 C 0.520(4) 0.494(2) 0.3282(8) 0.098(7) Uani 1 1 d . . .
H10A H 0.5940 0.4994 0.3561 0.117 Uiso 1 1 calc R . .
C11 C 0.586(3) 0.547(2) 0.2891(7) 0.100(7) Uani 1 1 d . . .
H11A H 0.7099 0.5910 0.2900 0.120 Uiso 1 1 calc R . .
C12 C 0.482(3) 0.5433(18) 0.2451(5) 0.070(6) Uani 1 1 d . . .
H12A H 0.5300 0.5870 0.2182 0.084 Uiso 1 1 calc R . .

loop_
_atom_site_aniso_label
_atom_site_aniso_U_11
_atom_site_aniso_U_22
_atom_site_aniso_U_33
_atom_site_aniso_U_23
_atom_site_aniso_U_13
_atom_site_aniso_U_12
Se1 0.0516(10) 0.0454(10) 0.0498(8) -0.0025(8) 0.0003(8) -0.0125(8)
P1 0.036(2) 0.040(2) 0.0356(17) 0.0003(17) 0.0049(18) 0.0000(19)
Se2 0.0382(9) 0.0565(11) 0.0436(8) 0.0050(7) -0.0002(7) -0.0004(8)
Se3 0.0586(11) 0.0449(10) 0.0462(8) 0.0008(8) 0.0079(8) -0.0023(9)
P11 0.044(2) 0.055(3) 0.041(2) 0.005(2) 0.007(2) 0.003(2)
Se11 0.0489(10) 0.0826(14) 0.0618(9) 0.0135(10) 0.0010(9) -0.0128(11)
Se12 0.0715(11) 0.0477(11) 0.0498(8) -0.0006(8) 0.0135(8) 0.0085(10)
Se13 0.0370(8) 0.0614(11) 0.0538(8) 0.0070(8) 0.0072(7) 0.0051(9)
C1 0.038(8) 0.024(8) 0.039(7) 0.017(6) -0.011(7) 0.008(7)
C2 0.050(10) 0.030(9) 0.057(9) 0.004(8) -0.001(8) -0.006(8)
C3 0.081(13) 0.066(14) 0.065(10) -0.013(11) -0.011(10) -0.026(11)
C4 0.108(15) 0.059(13) 0.041(9) -0.023(9) -0.003(10) 0.002(13)
C5 0.097(15) 0.053(13) 0.054(10) -0.004(9) 0.021(9) -0.007(11)
C6 0.059(10) 0.048(11) 0.048(8) 0.000(8) 0.017(8) -0.019(9)
C7 0.051(10) 0.040(11) 0.066(10) -0.005(9) -0.004(9) -0.001(8)
C8 0.122(16) 0.074(14) 0.042(9) 0.039(9) -0.027(10) -0.048(12)
C9 0.14(2) 0.093(18) 0.061(12) 0.040(11) -0.014(14) -0.007(16)
C10 0.111(19) 0.098(19) 0.084(14) 0.002(14) -0.044(14) -0.013(15)
C11 0.098(17) 0.102(19) 0.101(15) -0.035(14) 0.002(16) -0.006(15)
C12 0.068(11) 0.113(17) 0.029(8) -0.015(9) 0.010(8) -0.019(11)

loop_
_atom_type_symbol
_atom_type_description
_atom_type_scat_dispersion_real
_atom_type_scat_dispersion_imag
_atom_type_scat_source
C C 0.0033 0.0016 'International Tables Vol C Tables 4.2.6.8 and 6.1.1.4'
H H 0.0000 0.0000 'International Tables Vol C Tables 4.2.6.8 and 6.1.1.4'
P P 0.1023 0.0942 'International Tables Vol C Tables 4.2.6.8 and 6.1.1.4'
Se Se -0.0929 2.2259 'International Tables Vol C Tables 4.2.6.8 and 6.1.1.4'

loop_
_geom_angle_atom_site_label_1
_geom_angle_atom_site_label_2
_geom_angle_atom_site_label_3
_geom_angle
_geom_angle_site_symmetry_1
_geom_angle_site_symmetry_3
_geom_angle_publ_flag
C1 P1 Se1 115.3(4) . . ?
C1 P1 Se2 106.7(4) . . ?
Se1 P1 Se2 104.11(16) . . ?
C1 P1 Se13 104.3(5) . . ?
Se1 P1 Se13 116.85(18) . . ?
Se2 P1 Se13 109.15(14) . . ?
P1 Se2 Se3 99.58(11) . . ?
P11 Se3 Se2 102.19(13) . . ?
C7 P11 Se11 115.0(6) . . ?
C7 P11 Se3 109.7(5) . . ?
Se11 P11 Se3 104.76(18) . . ?
C7 P11 Se12 100.7(5) . . ?
Se11 P11 Se12 120.40(19) . . ?
Se3 P11 Se12 105.84(16) . . ?
P11 Se12 Se13 101.34(12) . . ?
P1 Se13 Se12 98.22(11) . . ?
C6 C1 C2 118.1(13) . . ?
C6 C1 P1 120.6(11) . . ?
C2 C1 P1 121.3(10) . . ?
C3 C2 C1 119.3(14) . . ?
C3 C2 H2A 120.4 . . ?
C1 C2 H2A 120.4 . . ?
C4 C3 C2 120.3(17) . . ?
C4 C3 H3A 119.8 . . ?
C2 C3 H3A 119.8 . . ?
C5 C4 C3 121.4(16) . . ?
C5 C4 H4A 119.3 . . ?
C3 C4 H4A 119.3 . . ?
C4 C5 C6 118.6(16) . . ?
C4 C5 H5A 120.7 . . ?
C6 C5 H5A 120.7 . . ?
C5 C6 C1 122.3(15) . . ?
C5 C6 H6A 118.9 . . ?
C1 C6 H6A 118.9 . . ?
C12 C7 C8 122.1(15) . . ?
C12 C7 P11 119.9(13) . . ?
C8 C7 P11 118.0(12) . . ?
C7 C8 C9 118.7(17) . . ?
C7 C8 H8A 120.6 . . ?
C9 C8 H8A 120.6 . . ?
C10 C9 C8 120.3(19) . . ?
C10 C9 H9A 119.9 . . ?
C8 C9 H9A 119.9 . . ?
C11 C10 C9 119(2) . . ?
C11 C10 H10A 120.7 . . ?
C9 C10 H10A 120.7 . . ?
C10 C11 C12 124(2) . . ?
C10 C11 H11A 117.9 . . ?
C12 C11 H11A 117.9 . . ?
C7 C12 C11 115.9(17) . . ?
C7 C12 H12A 122.0 . . ?
C11 C12 H12A 122.0 . . ?

loop_
_geom_bond_atom_site_label_1
_geom_bond_atom_site_label_2
_geom_bond_distance
_geom_bond_site_symmetry_2
_geom_bond_publ_flag
Se1 P1 2.100(4) . ?
P1 C1 1.790(13) . ?
P1 Se2 2.253(4) . ?
P1 Se13 2.299(4) . ?
Se2 Se3 2.315(2) . ?
Se3 P11 2.245(4) . ?
P11 C7 1.821(15) . ?
P11 Se11 2.099(4) . ?
P11 Se12 2.283(5) . ?
Se12 Se13 2.322(2) . ?
C1 C6 1.385(17) . ?
C1 C2 1.416(18) . ?
C2 C3 1.389(19) . ?
C2 H2A 0.9300 . ?
C3 C4 1.37(2) . ?
C3 H3A 0.9300 . ?
C4 C5 1.37(2) . ?
C4 H4A 0.9300 . ?
C5 C6 1.38(2) . ?
C5 H5A 0.9300 . ?
C6 H6A 0.9300 . ?
C7 C12 1.35(2) . ?
C7 C8 1.374(19) . ?
C8 C9 1.39(2) . ?
C8 H8A 0.9300 . ?
C9 C10 1.38(3) . ?
C9 H9A 0.9300 . ?
C10 C11 1.30(3) . ?
C10 H10A 0.9300 . ?
C11 C12 1.42(2) . ?
C11 H11A 0.9300 . ?
C12 H12A 0.9300 . ?

loop_
_geom_torsion_atom_site_label_1
_geom_torsion_atom_site_label_2
_geom_torsion_atom_site_label_3
_geom_torsion_atom_site_label_4
_geom_torsion
_geom_torsion_site_symmetry_1
_geom_torsion_site_symmetry_2
_geom_torsion_site_symmetry_3
_geom_torsion_site_symmetry_4
_geom_torsion_publ_flag
C1 P1 Se2 Se3 -68.0(5) . . . . ?
Se1 P1 Se2 Se3 169.57(12) . . . . ?
Se13 P1 Se2 Se3 44.10(16) . . . . ?
P1 Se2 Se3 P11 -84.81(15) . . . . ?
Se2 Se3 P11 C7 -74.1(6) . . . . ?
Se2 Se3 P11 Se11 161.98(13) . . . . ?
Se2 Se3 P11 Se12 33.76(17) . . . . ?
C7 P11 Se12 Se13 160.7(5) . . . . ?
Se11 P11 Se12 Se13 -71.74(19) . . . . ?
Se3 P11 Se12 Se13 46.52(17) . . . . ?
C1 P1 Se13 Se12 146.6(4) . . . . ?
Se1 P1 Se13 Se12 -84.82(16) . . . . ?
Se2 P1 Se13 Se12 32.89(16) . . . . ?
P11 Se12 Se13 P1 -84.90(16) . . . . ?
Se1 P1 C1 C6 22.5(12) . . . . ?
Se2 P1 C1 C6 -92.5(11) . . . . ?
Se13 P1 C1 C6 152.0(10) . . . . ?
Se1 P1 C1 C2 -158.2(9) . . . . ?
Se2 P1 C1 C2 86.7(11) . . . . ?
Se13 P1 C1 C2 -28.7(11) . . . . ?
C6 C1 C2 C3 0(2) . . . . ?
P1 C1 C2 C3 -179.5(11) . . . . ?
C1 C2 C3 C4 1(2) . . . . ?
C2 C3 C4 C5 -1(3) . . . . ?
C3 C4 C5 C6 0(3) . . . . ?
C4 C5 C6 C1 0(3) . . . . ?
C2 C1 C6 C5 -1(2) . . . . ?
P1 C1 C6 C5 178.7(13) . . . . ?
Se11 P11 C7 C12 178.0(12) . . . . ?
Se3 P11 C7 C12 60.3(15) . . . . ?
Se12 P11 C7 C12 -51.0(14) . . . . ?
Se11 P11 C7 C8 -2.2(15) . . . . ?
Se3 P11 C7 C8 -119.9(12) . . . . ?
Se12 P11 C7 C8 128.8(13) . . . . ?
C12 C7 C8 C9 0(3) . . . . ?
P11 C7 C8 C9 -179.9(16) . . . . ?
C7 C8 C9 C10 -4(3) . . . . ?
C8 C9 C10 C11 4(4) . . . . ?
C9 C10 C11 C12 0(4) . . . . ?
C8 C7 C12 C11 4(3) . . . . ?
P11 C7 C12 C11 -176.5(13) . . . . ?
C10 C11 C12 C7 -4(3) . . . . ?
